data_4105788
loop_
_publ_author_name
'Ming Fang'
'David S. Lee'
'Joseph W. Ziller'
'Robert J. Doedens'
'Jefferson E. Bates'
'Filipp Furche'
'William J. Evans'

_publ_section_title
;
 Synthesis of the (N2)3- Radical from Y2+ and Its Protonolysis Reactivity
 To Form (N2H2)2- via the Y[N(SiMe3)2]3/KC8 Reduction System
;
_journal_name_full 'Journal of the American Chemical Society'
_journal_page_first 3784
_journal_page_last 3787
_journal_paper_doi 10.1021/ja1116827
_journal_volume 133
_journal_year 2011
_chemical_formula_sum 'C32 H90 N6 O2 Si8 Y2'
_chemical_formula_weight 993.64
_chemical_name_systematic
; 
 ? 
;
_space_group_IT_number 14
_symmetry_cell_setting monoclinic
_symmetry_space_group_name_Hall '-P 2ybc'
_symmetry_space_group_name_H-M 'P 1 21/c 1'
_atom_sites_solution_hydrogens geom
_atom_sites_solution_primary direct
_atom_sites_solution_secondary difmap
_audit_creation_method SHELXTL
_cell_angle_alpha 90.00
_cell_angle_beta 100.8390(10)
_cell_angle_gamma 90.00
_cell_formula_units_Z 2
_cell_length_a 12.6045(9)
_cell_length_b 20.6981(15)
_cell_length_c 10.7025(8)
_cell_measurement_reflns_used 9968
_cell_measurement_temperature 163(2)
_cell_measurement_theta_max 27.76
_cell_measurement_theta_min 2.17
_cell_volume 2742.4(3)
_computing_cell_refinement 'Bruker SMART APEX2/SAINT'
_computing_data_collection 'Bruker SMART APEX2'
_computing_data_reduction 'Bruker SAINT'
_computing_molecular_graphics 'Bruker SHELXTL'
_computing_publication_material 'Bruker SHELXTL'
_computing_structure_refinement 'Bruker SHELXTL'
_computing_structure_solution 'Bruker SHELXTL'
_diffrn_ambient_temperature 163(2)
_diffrn_measured_fraction_theta_full 0.999
_diffrn_measured_fraction_theta_max 0.999
_diffrn_measurement_device_type 'Bruker SMART APEX II CCD'
_diffrn_measurement_method 'phi and omega'
_diffrn_radiation_monochromator graphite
_diffrn_radiation_source 'fine-focus sealed tube'
_diffrn_radiation_type MoK\a
_diffrn_radiation_wavelength 0.71073
_diffrn_reflns_av_R_equivalents 0.0392
_diffrn_reflns_av_sigmaI/netI 0.0306
_diffrn_reflns_limit_h_max 15
_diffrn_reflns_limit_h_min -15
_diffrn_reflns_limit_k_max 25
_diffrn_reflns_limit_k_min -25
_diffrn_reflns_limit_l_max 13
_diffrn_reflns_limit_l_min -13
_diffrn_reflns_number 29315
_diffrn_reflns_theta_full 26.37
_diffrn_reflns_theta_max 26.37
_diffrn_reflns_theta_min 1.64
_exptl_absorpt_coefficient_mu 2.311
_exptl_absorpt_correction_T_max 0.7689
_exptl_absorpt_correction_T_min 0.5958
_exptl_absorpt_correction_type multi-scan
_exptl_absorpt_process_details 'Bruker SADABS'
_exptl_crystal_colour colorless
_exptl_crystal_density_diffrn 1.203
_exptl_crystal_density_meas ?
_exptl_crystal_description irregular
_exptl_crystal_F_000 1060
_exptl_crystal_size_max 0.25
_exptl_crystal_size_mid 0.19
_exptl_crystal_size_min 0.12
_refine_diff_density_max 0.545
_refine_diff_density_min -0.530
_refine_diff_density_rms 0.074
_refine_ls_extinction_method none
_refine_ls_goodness_of_fit_ref 1.033
_refine_ls_hydrogen_treatment constr
_refine_ls_matrix_type full
_refine_ls_number_parameters 235
_refine_ls_number_reflns 5608
_refine_ls_number_restraints 0
_refine_ls_restrained_S_all 1.033
_refine_ls_R_factor_all 0.0650
_refine_ls_R_factor_gt 0.0432
_refine_ls_shift/su_max 0.001
_refine_ls_shift/su_mean 0.000
_refine_ls_structure_factor_coef Fsqd
_refine_ls_weighting_details 'calc w=1/[\s^2^(Fo^2^)+(0.0484P)^2^+4.3629P] where P=(Fo^2^+2Fc^2^)/3'
_refine_ls_weighting_scheme calc
_refine_ls_wR_factor_gt 0.1026
_refine_ls_wR_factor_ref 0.1140
_reflns_number_gt 4223
_reflns_number_total 5608
_reflns_threshold_expression >2sigma(I)
_cod_data_source_file ja1116827_si_003.cif
_cod_data_source_block mf2
_cod_depositor_comments
;
The following automatic conversions were performed:

'_exptl_crystal_density_meas' value 'none' was changed to '?' - the
value is perceived as not measured.

Automatic conversion script
Id: cif_fix_values 3008 2015-01-20 13:52:24Z robertas 
;
_cod_database_code 4105788

loop_
_symmetry_equiv_pos_as_xyz
'x, y, z'
'-x, y+1/2, -z+1/2'
'-x, -y, -z'
'x, -y-1/2, z-1/2'

loop_
_atom_site_label
_atom_site_type_symbol
_atom_site_fract_x
_atom_site_fract_y
_atom_site_fract_z
_atom_site_U_iso_or_equiv
_atom_site_adp_type
_atom_site_occupancy
_atom_site_symmetry_multiplicity
_atom_site_calc_flag
_atom_site_refinement_flags
_atom_site_disorder_assembly
_atom_site_disorder_group
Y1 Y 0.66546(3) -0.003306(15) 0.09710(3) 0.02823(10) Uani 1 1 d . . .
N1 N 0.7403(2) -0.09655(13) 0.1841(2) 0.0305(6) Uani 1 1 d . A .
N2 N 0.7052(2) 0.08985(14) 0.2023(3) 0.0382(7) Uani 1 1 d . A .
N3 N 0.4766(5) 0.0109(3) 0.0661(6) 0.0382(14) Uiso 0.50 1 d P . .
N4 N 0.5102(4) 0.0259(3) -0.0553(5) 0.0264(11) Uiso 0.50 1 d P . .
Si1 Si 0.65962(10) -0.16384(5) 0.16565(12) 0.0495(3) Uani 1 1 d . . .
Si2 Si 0.86744(8) -0.09766(5) 0.27470(9) 0.0358(2) Uani 1 1 d . . .
Si3 Si 0.76719(10) 0.15359(6) 0.14349(16) 0.0644(4) Uani 1 1 d . . .
Si4 Si 0.66793(9) 0.09134(5) 0.34775(10) 0.0475(3) Uani 1 1 d . . .
C1 C 0.6011(10) -0.1785(6) -0.0031(9) 0.079(3) Uiso 0.62(2) 1 d P A 1
H1A H 0.5538 -0.1423 -0.0362 0.118 Uiso 0.62(2) 1 calc PR A 1
H1B H 0.5591 -0.2186 -0.0109 0.118 Uiso 0.62(2) 1 calc PR A 1
H1C H 0.6593 -0.1822 -0.0519 0.118 Uiso 0.62(2) 1 calc PR A 1
C2 C 0.5659(9) -0.1687(6) 0.2611(12) 0.074(3) Uiso 0.62(2) 1 d P A 1
H2A H 0.6016 -0.1639 0.3502 0.111 Uiso 0.62(2) 1 calc PR A 1
H2B H 0.5298 -0.2108 0.2494 0.111 Uiso 0.62(2) 1 calc PR A 1
H2C H 0.5123 -0.1343 0.2387 0.111 Uiso 0.62(2) 1 calc PR A 1
C3 C 0.7346(7) -0.2433(4) 0.2124(12) 0.066(3) Uiso 0.62(2) 1 d P A 1
H3A H 0.7851 -0.2516 0.1549 0.099 Uiso 0.62(2) 1 calc PR A 1
H3B H 0.6823 -0.2788 0.2061 0.099 Uiso 0.62(2) 1 calc PR A 1
H3C H 0.7746 -0.2402 0.3000 0.099 Uiso 0.62(2) 1 calc PR A 1
C1B C 0.5585(16) -0.1536(10) 0.0043(14) 0.077(5) Uiso 0.38(2) 1 d P A 2
H1B1 H 0.5134 -0.1154 0.0086 0.115 Uiso 0.38(2) 1 calc PR A 2
H1B2 H 0.5124 -0.1920 -0.0118 0.115 Uiso 0.38(2) 1 calc PR A 2
H1B3 H 0.5989 -0.1483 -0.0648 0.115 Uiso 0.38(2) 1 calc PR A 2
C2B C 0.5541(12) -0.1567(8) 0.2884(15) 0.048(4) Uiso 0.38(2) 1 d P A 2
H2B1 H 0.5937 -0.1608 0.3761 0.072 Uiso 0.38(2) 1 calc PR A 2
H2B2 H 0.5002 -0.1913 0.2706 0.072 Uiso 0.38(2) 1 calc PR A 2
H2B3 H 0.5178 -0.1147 0.2775 0.072 Uiso 0.38(2) 1 calc PR A 2
C3B C 0.7182(19) -0.2400(10) 0.140(3) 0.120(8) Uiso 0.38(2) 1 d P A 2
H3B1 H 0.7385 -0.2403 0.0560 0.180 Uiso 0.38(2) 1 calc PR A 2
H3B2 H 0.6657 -0.2745 0.1442 0.180 Uiso 0.38(2) 1 calc PR A 2
H3B3 H 0.7826 -0.2472 0.2057 0.180 Uiso 0.38(2) 1 calc PR A 2
C4 C 0.8706(4) -0.1151(3) 0.4455(4) 0.0857(19) Uani 1 1 d . A .
H4A H 0.8263 -0.0832 0.4801 0.129 Uiso 1 1 calc R . .
H4B H 0.9452 -0.1127 0.4923 0.129 Uiso 1 1 calc R . .
H4C H 0.8418 -0.1585 0.4544 0.129 Uiso 1 1 calc R . .
C5 C 0.9315(3) -0.0164(2) 0.2672(5) 0.0637(13) Uani 1 1 d . A .
H5A H 0.9366 -0.0067 0.1789 0.096 Uiso 1 1 calc R . .
H5B H 1.0040 -0.0167 0.3199 0.096 Uiso 1 1 calc R . .
H5C H 0.8874 0.0166 0.2988 0.096 Uiso 1 1 calc R . .
C6 C 0.9640(4) -0.1552(3) 0.2213(5) 0.0732(15) Uani 1 1 d . A .
H6A H 0.9431 -0.1996 0.2370 0.110 Uiso 1 1 calc R . .
H6B H 1.0371 -0.1469 0.2687 0.110 Uiso 1 1 calc R . .
H6C H 0.9626 -0.1493 0.1301 0.110 Uiso 1 1 calc R . .
C7 C 0.7381(10) 0.1525(6) -0.0410(10) 0.083(3) Uiso 0.557(12) 1 d P B 1
H7A H 0.7676 0.1128 -0.0711 0.125 Uiso 0.557(12) 1 calc PR B 1
H7B H 0.7721 0.1901 -0.0729 0.125 Uiso 0.557(12) 1 calc PR B 1
H7C H 0.6599 0.1540 -0.0724 0.125 Uiso 0.557(12) 1 calc PR B 1
C8 C 0.7117(8) 0.2364(5) 0.1849(11) 0.069(3) Uiso 0.557(12) 1 d P B 1
H8A H 0.6355 0.2400 0.1443 0.104 Uiso 0.557(12) 1 calc PR B 1
H8B H 0.7531 0.2710 0.1539 0.104 Uiso 0.557(12) 1 calc PR B 1
H8C H 0.7186 0.2401 0.2773 0.104 Uiso 0.557(12) 1 calc PR B 1
C9 C 0.9160(8) 0.1554(6) 0.1779(12) 0.082(4) Uiso 0.557(12) 1 d P B 1
H9A H 0.9417 0.1559 0.2702 0.123 Uiso 0.557(12) 1 calc PR B 1
H9B H 0.9414 0.1943 0.1404 0.123 Uiso 0.557(12) 1 calc PR B 1
H9C H 0.9440 0.1170 0.1415 0.123 Uiso 0.557(12) 1 calc PR B 1
C7B C 0.8034(16) 0.1319(9) -0.0039(17) 0.112(6) Uiso 0.443(12) 1 d P B 2
H7B1 H 0.8425 0.0908 0.0058 0.168 Uiso 0.443(12) 1 calc PR B 2
H7B2 H 0.8496 0.1656 -0.0295 0.168 Uiso 0.443(12) 1 calc PR B 2
H7B3 H 0.7379 0.1275 -0.0691 0.168 Uiso 0.443(12) 1 calc PR B 2
C8B C 0.6963(17) 0.2264(11) 0.111(2) 0.137(8) Uiso 0.443(12) 1 d P B 2
H8B1 H 0.6422 0.2219 0.0329 0.206 Uiso 0.443(12) 1 calc PR B 2
H8B2 H 0.7468 0.2611 0.1004 0.206 Uiso 0.443(12) 1 calc PR B 2
H8B3 H 0.6602 0.2370 0.1820 0.206 Uiso 0.443(12) 1 calc PR B 2
C9B C 0.8980(9) 0.1750(6) 0.2580(11) 0.062(3) Uiso 0.443(12) 1 d P B 2
H9B1 H 0.8806 0.1949 0.3348 0.092 Uiso 0.443(12) 1 calc PR B 2
H9B2 H 0.9400 0.2054 0.2167 0.092 Uiso 0.443(12) 1 calc PR B 2
H9B3 H 0.9403 0.1356 0.2812 0.092 Uiso 0.443(12) 1 calc PR B 2
C10 C 0.5613(5) 0.1522(3) 0.3627(5) 0.0852(19) Uani 1 1 d . A .
H10A H 0.5919 0.1958 0.3636 0.128 Uiso 1 1 calc R . .
H10B H 0.5350 0.1447 0.4420 0.128 Uiso 1 1 calc R . .
H10C H 0.5012 0.1480 0.2903 0.128 Uiso 1 1 calc R . .
C11 C 0.6102(4) 0.0104(2) 0.3768(4) 0.0547(11) Uani 1 1 d . A .
H11A H 0.5453 0.0023 0.3123 0.082 Uiso 1 1 calc R . .
H11B H 0.5913 0.0098 0.4615 0.082 Uiso 1 1 calc R . .
H11C H 0.6639 -0.0233 0.3717 0.082 Uiso 1 1 calc R . .
C12 C 0.7825(4) 0.1053(3) 0.4851(5) 0.0820(17) Uani 1 1 d . A .
H12A H 0.8365 0.0710 0.4870 0.123 Uiso 1 1 calc R . .
H12B H 0.7549 0.1049 0.5648 0.123 Uiso 1 1 calc R . .
H12C H 0.8159 0.1473 0.4750 0.123 Uiso 1 1 calc R . .
O1 O 0.7608(5) -0.0082(3) -0.0729(5) 0.0397(14) Uiso 0.595(13) 1 d P C 1
C13 C 0.8479(6) -0.0477(5) -0.0816(7) 0.050(2) Uiso 0.595(13) 1 d P C 1
H13A H 0.8584 -0.0803 -0.0127 0.060 Uiso 0.595(13) 1 calc PR C 1
H13B H 0.9148 -0.0218 -0.0746 0.060 Uiso 0.595(13) 1 calc PR C 1
C14 C 0.8203(10) -0.0821(6) -0.2168(11) 0.063(3) Uiso 0.595(13) 1 d P C 1
H14A H 0.8827 -0.0810 -0.2610 0.076 Uiso 0.595(13) 1 calc PR C 1
H14B H 0.7975 -0.1275 -0.2092 0.076 Uiso 0.595(13) 1 calc PR C 1
C15 C 0.7287(10) -0.0410(6) -0.2839(12) 0.081(4) Uiso 0.595(13) 1 d P C 1
H15A H 0.7431 -0.0259 -0.3668 0.097 Uiso 0.595(13) 1 calc PR C 1
H15B H 0.6602 -0.0658 -0.2988 0.097 Uiso 0.595(13) 1 calc PR C 1
C16 C 0.7223(7) 0.0128(4) -0.2006(7) 0.053(2) Uiso 0.595(13) 1 d P C 1
H16A H 0.7670 0.0490 -0.2219 0.064 Uiso 0.595(13) 1 calc PR C 1
H16B H 0.6466 0.0278 -0.2104 0.064 Uiso 0.595(13) 1 calc PR C 1
O1B O 0.7391(7) -0.0288(5) -0.0844(7) 0.042(2) Uiso 0.405(13) 1 d P C 2
C13B C 0.8330(9) -0.0753(6) -0.0897(10) 0.041(3) Uiso 0.405(13) 1 d P C 2
H13C H 0.9025 -0.0517 -0.0750 0.050 Uiso 0.405(13) 1 calc PR C 2
H13D H 0.8364 -0.1093 -0.0240 0.050 Uiso 0.405(13) 1 calc PR C 2
C14B C 0.814(2) -0.1013(12) -0.205(2) 0.104(8) Uiso 0.405(13) 1 d P C 2
H14C H 0.7852 -0.1456 -0.2008 0.125 Uiso 0.405(13) 1 calc PR C 2
H14D H 0.8818 -0.1040 -0.2382 0.125 Uiso 0.405(13) 1 calc PR C 2
C15B C 0.7401(13) -0.0648(8) -0.2865(15) 0.067(4) Uiso 0.405(13) 1 d P C 2
H15C H 0.6863 -0.0936 -0.3382 0.081 Uiso 0.405(13) 1 calc PR C 2
H15D H 0.7778 -0.0407 -0.3452 0.081 Uiso 0.405(13) 1 calc PR C 2
C16B C 0.6852(10) -0.0195(6) -0.2166(10) 0.048(3) Uiso 0.405(13) 1 d P C 2
H16C H 0.6072 -0.0297 -0.2278 0.058 Uiso 0.405(13) 1 calc PR C 2
H16D H 0.6938 0.0254 -0.2447 0.058 Uiso 0.405(13) 1 calc PR C 2

loop_
_atom_site_aniso_label
_atom_site_aniso_U_11
_atom_site_aniso_U_22
_atom_site_aniso_U_33
_atom_site_aniso_U_23
_atom_site_aniso_U_13
_atom_site_aniso_U_12
Y1 0.03183(17) 0.02726(17) 0.02394(16) 0.00160(13) 0.00098(11) 0.00141(14)
N1 0.0304(15) 0.0297(14) 0.0298(14) 0.0007(11) 0.0016(12) 0.0005(11)
N2 0.0307(15) 0.0309(15) 0.0476(18) -0.0025(13) -0.0066(13) 0.0014(12)
Si1 0.0544(7) 0.0332(6) 0.0569(7) -0.0013(5) 0.0000(5) -0.0106(5)
Si2 0.0324(5) 0.0397(5) 0.0321(5) 0.0004(4) -0.0022(4) 0.0088(4)
Si3 0.0370(6) 0.0361(6) 0.1104(11) 0.0161(7) -0.0112(7) -0.0082(5)
Si4 0.0476(6) 0.0447(6) 0.0421(6) -0.0170(5) -0.0121(5) 0.0166(5)
C4 0.064(3) 0.146(6) 0.041(3) 0.025(3) -0.004(2) 0.023(3)
C5 0.035(2) 0.057(3) 0.091(4) 0.000(2) -0.007(2) -0.0081(19)
C6 0.059(3) 0.078(3) 0.075(3) -0.017(3) -0.007(2) 0.033(3)
C10 0.094(4) 0.090(4) 0.062(3) -0.026(3) -0.009(3) 0.055(3)
C11 0.053(3) 0.078(3) 0.033(2) -0.005(2) 0.0065(18) 0.003(2)
C12 0.080(4) 0.083(4) 0.066(3) -0.026(3) -0.031(3) 0.013(3)

loop_
_atom_type_symbol
_atom_type_description
_atom_type_scat_dispersion_real
_atom_type_scat_dispersion_imag
_atom_type_scat_source
C C 0.0033 0.0016 'International Tables Vol C Tables 4.2.6.8 and 6.1.1.4'
H H 0.0000 0.0000 'International Tables Vol C Tables 4.2.6.8 and 6.1.1.4'
N N 0.0061 0.0033 'International Tables Vol C Tables 4.2.6.8 and 6.1.1.4'
O O 0.0106 0.0060 'International Tables Vol C Tables 4.2.6.8 and 6.1.1.4'
Si Si 0.0817 0.0704 'International Tables Vol C Tables 4.2.6.8 and 6.1.1.4'
Y Y -2.7962 3.5667 'International Tables Vol C Tables 4.2.6.8 and 6.1.1.4'

loop_
_geom_angle_atom_site_label_1
_geom_angle_atom_site_label_2
_geom_angle_atom_site_label_3
_geom_angle
_geom_angle_site_symmetry_1
_geom_angle_site_symmetry_3
N4 Y1 N2 113.68(17) 3_655 .
N2 Y1 N3 121.18(18) . 3_655
N4 Y1 N1 103.02(16) 3_655 .
N2 Y1 N1 119.27(10) . .
N3 Y1 N1 117.78(17) 3_655 .
N2 Y1 N3 95.04(17) . .
N1 Y1 N3 119.62(17) . .
N4 Y1 O1 117.9(2) 3_655 .
N2 Y1 O1 109.0(2) . .
N3 Y1 O1 81.1(2) 3_655 .
N1 Y1 O1 92.71(15) . .
N3 Y1 O1 122.9(2) . .
N4 Y1 O1B 108.5(3) 3_655 .
N2 Y1 O1B 121.3(3) . .
N3 Y1 O1B 74.1(3) 3_655 .
N1 Y1 O1B 87.1(2) . .
N3 Y1 O1B 117.0(3) . .
N2 Y1 N4 101.74(15) . .
N1 Y1 N4 136.26(15) . .
O1 Y1 N4 87.42(18) . .
O1B Y1 N4 83.8(2) . .
Si2 N1 Si1 121.81(16) . .
Si2 N1 Y1 121.13(14) . .
Si1 N1 Y1 116.85(14) . .
Si4 N2 Si3 122.93(18) . .
Si4 N2 Y1 113.55(15) . .
Si3 N2 Y1 123.53(18) . .
N4 N3 N4 88.3(7) 3_655 .
N4 N3 Y1 88.7(6) 3_655 3_655
N4 N3 Y1 69.6(3) . 3_655
N3 N3 Y1 71.7(4) 3_655 3_655
N4 N3 Y1 70.6(6) 3_655 .
N4 N3 Y1 72.6(3) . .
N3 N3 Y1 65.4(4) 3_655 .
Y1 N3 Y1 137.1(3) 3_655 .
N3 N4 Y1 89.8(6) 3_655 3_655
N3 N4 Y1 72.1(3) . 3_655
N4 N4 Y1 74.0(4) 3_655 3_655
N3 N4 Y1 71.8(6) 3_655 .
N3 N4 Y1 71.2(3) . .
N4 N4 Y1 64.1(3) 3_655 .
Y1 N4 Y1 138.1(2) 3_655 .
C2 Si1 N1 116.2(5) . .
C2 Si1 C3B 113.2(11) . .
N1 Si1 C3B 118.8(7) . .
C2 Si1 C1 112.5(5) . .
N1 Si1 C1 111.5(3) . .
C3B Si1 C1 78.8(9) . .
C2 Si1 C3 99.0(6) . .
N1 Si1 C3 114.5(3) . .
C1 Si1 C3 101.6(4) . .
C2 Si1 C1B 97.2(7) . .
N1 Si1 C1B 106.7(5) . .
C3B Si1 C1B 100.4(9) . .
C3 Si1 C1B 122.1(6) . .
N1 Si1 C2B 108.1(5) . .
C3B Si1 C2B 120.0(10) . .
C1 Si1 C2B 116.9(5) . .
C3 Si1 C2B 104.0(6) . .
C1B Si1 C2B 99.5(7) . .
C2 Si1 Y1 103.4(4) . .
C3B Si1 Y1 143.4(9) . .
C1 Si1 Y1 88.3(4) . .
C3 Si1 Y1 149.8(3) . .
C1B Si1 Y1 75.0(5) . .
C2B Si1 Y1 96.4(4) . .
N1 Si2 C4 113.9(2) . .
N1 Si2 C6 115.49(18) . .
C4 Si2 C6 106.5(3) . .
N1 Si2 C5 109.22(17) . .
C4 Si2 C5 106.7(3) . .
C6 Si2 C5 104.4(2) . .
N2 Si3 C8B 118.9(7) . .
N2 Si3 C7B 110.0(6) . .
C8B Si3 C7B 104.3(9) . .
N2 Si3 C9 117.4(4) . .
C8B Si3 C9 118.9(8) . .
N2 Si3 C9B 109.9(4) . .
C8B Si3 C9B 105.9(8) . .
C7B Si3 C9B 107.0(7) . .
N2 Si3 C8 112.9(3) . .
C7B Si3 C8 126.2(7) . .
C9 Si3 C8 109.5(5) . .
C9B Si3 C8 87.3(5) . .
N2 Si3 C7 110.7(4) . .
C9 Si3 C7 101.2(5) . .
C9B Si3 C7 129.1(5) . .
C8 Si3 C7 103.7(5) . .
N2 Si4 C10 114.5(2) . .
N2 Si4 C11 108.45(17) . .
C10 Si4 C11 106.3(3) . .
N2 Si4 C12 114.4(2) . .
C10 Si4 C12 106.7(2) . .
C11 Si4 C12 105.8(2) . .
C13 O1 C16 104.2(5) . .
C13 O1 Y1 126.9(4) . .
C16 O1 Y1 126.3(4) . .
O1 C13 C14 106.6(7) . .
C15 C14 C13 101.4(9) . .
C16 C15 C14 105.6(10) . .
O1 C16 C15 108.0(7) . .
C16B O1B C13B 105.5(7) . .
C16B O1B Y1 125.6(6) . .
C13B O1B Y1 126.5(5) . .
C14B C13B O1B 106.3(13) . .
C13B C14B C15B 110.6(19) . .
C14B C15B C16B 111.0(16) . .
C15B C16B O1B 103.5(9) . .

loop_
_geom_bond_atom_site_label_1
_geom_bond_atom_site_label_2
_geom_bond_distance
_geom_bond_site_symmetry_2
Y1 N4 2.225(5) 3_655
Y1 N2 2.241(3) .
Y1 N3 2.259(6) 3_655
Y1 N1 2.270(3) .
Y1 N3 2.359(6) .
Y1 O1 2.364(5) .
Y1 O1B 2.364(7) .
Y1 N4 2.378(5) .
N1 Si2 1.710(3) .
N1 Si1 1.714(3) .
N2 Si4 1.709(3) .
N2 Si3 1.713(3) .
N3 N4 0.792(7) 3_655
N3 N4 1.473(7) .
N3 N3 1.692(12) 3_655
N3 Y1 2.259(6) 3_655
N4 N3 0.792(7) 3_655
N4 N4 1.652(11) 3_655
N4 Y1 2.225(5) 3_655
Si1 C2 1.704(13) .
Si1 C3B 1.78(2) .
Si1 C1 1.843(9) .
Si1 C3 1.915(9) .
Si1 C1B 1.956(16) .
Si1 C2B 2.043(16) .
Si2 C4 1.857(5) .
Si2 C6 1.868(4) .
Si2 C5 1.873(4) .
Si3 C8B 1.75(2) .
Si3 C7B 1.780(17) .
Si3 C9 1.842(10) .
Si3 C9B 1.912(11) .
Si3 C8 1.933(10) .
Si3 C7 1.940(11) .
Si4 C10 1.871(4) .
Si4 C11 1.876(5) .
Si4 C12 1.879(4) .
O1 C13 1.386(9) .
O1 C16 1.430(9) .
C13 C14 1.591(14) .
C14 C15 1.504(17) .
C15 C16 1.438(14) .
O1B C16B 1.463(13) .
O1B C13B 1.535(12) .
C13B C14B 1.33(3) .
C14B C15B 1.37(3) .
C15B C16B 1.454(19) .
